data_7108328
loop_
_publ_author_name
'Virendra Kumar'
'Ajit Kumar'
'Uzra Diwan'
'K. K. Upadhyay'

_publ_section_title
;
 Uncovering the true mechanism of optical detection of HSO4-- in water by
 Schiff-base receptors - hydrolysis vs. hydrogen bonding
;
_journal_name_full Chem.Commun.
_journal_page_first 9540
_journal_paper_doi 10.1039/c2cc33130f
_journal_volume 48
_journal_year 2012
_chemical_formula_moiety 'C21 H12 F3 N O3'
_chemical_formula_sum 'C21 H12 F3 N O3'
_chemical_formula_weight 383.33
_space_group_crystal_system triclinic
_space_group_IT_number 2
_space_group_name_Hall '-P 1'
_space_group_name_H-M_alt 'P -1'
_symmetry_space_group_name_Hall '-P 1'
_symmetry_space_group_name_H-M 'P -1'
_audit_update_record
;
2012-03-27 # Formatted by publCIF
;
_cell_angle_alpha 109.076(10)
_cell_angle_beta 99.931(9)
_cell_angle_gamma 91.579(9)
_cell_formula_units_Z 2
_cell_length_a 6.2911(7)
_cell_length_b 11.5341(13)
_cell_length_c 12.3473(13)
_cell_measurement_temperature 293(2)
_cell_measurement_theta_min 3.2943
_cell_volume 830.66(17)
_computing_cell_refinement
;
CrysAlisPro, Agilent Technologies,
Version 1.171.34.49 (release 20-01-2011 CrysAlis171 .NET)
(compiled Jan 20 2011,15:58:25)
;
_computing_data_collection
;
CrysAlisPro, Agilent Technologies,
Version 1.171.34.49 (release 20-01-2011 CrysAlis171 .NET)
(compiled Jan 20 2011,15:58:25)
;
_computing_data_reduction
;
CrysAlisPro, Agilent Technologies,
Version 1.171.34.49 (release 20-01-2011 CrysAlis171 .NET)
(compiled Jan 20 2011,15:58:25)
;
_diffrn_ambient_temperature 293(2)
_diffrn_measured_fraction_theta_full 0.998636
_diffrn_measured_fraction_theta_max 0.847767
_diffrn_measurement_device_type 'Xcalibur, Eos'
_diffrn_measurement_method '\w scans'
_diffrn_radiation_monochromator graphite
_diffrn_radiation_source 'Enhance (Mo) X-ray Source'
_diffrn_radiation_type 'Mo K\a'
_diffrn_radiation_wavelength 0.71073
_diffrn_reflns_av_R_equivalents 0.0216
_diffrn_reflns_av_unetI/netI 0.0392
_diffrn_reflns_limit_h_max 5
_diffrn_reflns_limit_h_min -8
_diffrn_reflns_limit_k_max 15
_diffrn_reflns_limit_k_min -15
_diffrn_reflns_limit_l_max 15
_diffrn_reflns_limit_l_min -16
_diffrn_reflns_number 6250
_diffrn_reflns_theta_full 25.000000
_diffrn_reflns_theta_max 29.01
_diffrn_reflns_theta_min 3.30
_exptl_absorpt_coefficient_mu 0.125
_exptl_absorpt_correction_T_max 1.00000
_exptl_absorpt_correction_T_min 0.94287
_exptl_absorpt_correction_type multi-scan
_exptl_absorpt_process_details
;
CrysAlisPro, Agilent Technologies,
Version 1.171.34.49 (release 20-01-2011 CrysAlis171 .NET)
(compiled Jan 20 2011,15:58:25)
Empirical absorption correction using spherical harmonics,
implemented in SCALE3 ABSPACK scaling algorithm.
;
_exptl_crystal_colour Orange
_exptl_crystal_density_diffrn 1.5325
_exptl_crystal_description 'orange, rectangular'
_exptl_crystal_F_000 392.2825
_exptl_crystal_size_max 0.32
_exptl_crystal_size_mid 0.24
_exptl_crystal_size_min 0.22
_refine_diff_density_max 0.455992
_refine_diff_density_min -0.300052
_refine_diff_density_rms 0.069544
_refine_ls_d_res_high 0.732662
_refine_ls_d_res_low 6.171605
_refine_ls_goodness_of_fit_ref 1.026947
_refine_ls_matrix_type full
_refine_ls_number_constraints 8
_refine_ls_number_parameters 284
_refine_ls_number_reflns 3759
_refine_ls_number_restraints 0
_refine_ls_restrained_S_all 1.026947
_refine_ls_R_factor_all 0.086199
_refine_ls_R_factor_gt 0.053012
_refine_ls_shift/su_max 0.0004
_refine_ls_shift/su_mean 0.0001
_refine_ls_structure_factor_coef Fsqd
_refine_ls_weighting_details 'w=1/[\s^2^(Fo^2^)+(0.0696P)^2^+0.1065P] where P=(Fo^2^+2Fc^2^)/3'
_refine_ls_weighting_scheme calc
_refine_ls_wR_factor_ref 0.153978
_reflns_Friedel_coverage 0.0
_reflns_limit_h_max 7
_reflns_limit_h_min -8
_reflns_limit_k_max 14
_reflns_limit_k_min -15
_reflns_limit_l_max 16
_reflns_limit_l_min 0
_reflns_number_gt 2460
_reflns_number_total 3759
_reflns_threshold_expression I>=2u(I)
_cod_data_source_file c2cc33130f.txt
_cod_data_source_block nacf1
_cod_database_code 7108328

loop_
_space_group_symop_id
_space_group_symop_operation_xyz
1 x,y,z
2 -x,-y,-z

loop_
_atom_site_label
_atom_site_type_symbol
_atom_site_fract_x
_atom_site_fract_y
_atom_site_fract_z
_atom_site_U_iso_or_equiv
_atom_site_adp_type
_atom_site_occupancy
_atom_site_refinement_flags_posn
O2 O 0.5820(2) 0.57843(12) 0.14527(10) 0.0406(3) Uani 1.000000 .
N1 N -0.0337(2) 0.40536(15) 0.23718(13) 0.0402(4) Uani 1.000000 .
O3 O -0.3510(2) 0.32254(15) 0.30253(12) 0.0577(4) Uani 1.000000 .
H3 H -0.2327(2) 0.35772(15) 0.30780(12) 0.0865(7) Uiso 1.000000 R
O1 O 0.8676(2) 0.64300(15) 0.09358(12) 0.0564(4) Uani 1.000000 .
C10 C 0.2804(3) 0.49605(18) 0.18923(15) 0.0371(4) Uani 1.000000 .
F1 F 0.8735(3) 0.73083(16) 0.57159(11) 0.0825(5) Uani 1.000000 .
C6 C 0.5459(3) 0.63887(17) 0.34818(15) 0.0365(4) Uani 1.000000 .
C5 C 0.4684(3) 0.57227(17) 0.22961(15) 0.0344(4) Uani 1.000000 .
F3 F 1.0133(3) 0.86367(16) 0.51216(13) 0.0973(6) Uani 1.000000 .
C11 C -0.1263(3) 0.33682(17) 0.12842(16) 0.0374(4) Uani 1.000000 .
C13 C -0.4141(3) 0.18735(16) -0.01749(16) 0.0369(4) Uani 1.000000 .
C12 C -0.3184(3) 0.26279(17) 0.10208(16) 0.0359(4) Uani 1.000000 .
C18 C -0.6168(3) 0.12028(17) -0.04076(18) 0.0438(5) Uani 1.000000 .
C9 C 0.1600(3) 0.48167(17) 0.26911(15) 0.0364(4) Uani 1.000000 .
C4 C 0.7740(3) 0.64789(18) 0.17220(16) 0.0409(5) Uani 1.000000 .
C21 C -0.4298(3) 0.26258(18) 0.19516(17) 0.0425(5) Uani 1.000000 .
C8 C 0.2353(3) 0.5458(2) 0.38863(16) 0.0436(5) Uani 1.000000 .
F2 F 0.6909(3) 0.87441(14) 0.54315(13) 0.0951(6) Uani 1.000000 .
C7 C 0.4210(3) 0.62266(19) 0.42709(16) 0.0421(5) Uani 1.000000 .
C2 C 0.7435(3) 0.71679(17) 0.37681(15) 0.0399(5) Uani 1.000000 .
C14 C -0.3115(4) 0.17684(19) -0.11242(17) 0.0465(5) Uani 1.000000 .
H14 H -0.1774(4) 0.22012(19) -0.09967(17) 0.0558(6) Uiso 1.000000 R
C3 C 0.8519(3) 0.72094(19) 0.29364(17) 0.0439(5) Uani 1.000000 .
C19 C -0.7242(3) 0.1284(2) 0.0544(2) 0.0523(6) Uani 1.000000 .
H19 H -0.8605(3) 0.0864(2) 0.0385(2) 0.0627(7) Uiso 1.000000 R
C20 C -0.6362(4) 0.1940(2) 0.1655(2) 0.0509(5) Uani 1.000000 .
C1 C 0.8311(4) 0.7968(2) 0.50132(19) 0.0602(6) Uani 1.000000 .
C15 C -0.4066(4) 0.1033(2) -0.2242(2) 0.0562(6) Uani 1.000000 .
C17 C -0.7100(4) 0.0465(2) -0.1556(2) 0.0548(6) Uani 1.000000 .
C16 C -0.6053(4) 0.0374(2) -0.2459(2) 0.0606(7) Uani 1.000000 .
H16 H -0.6673(4) -0.0128(2) -0.3214(2) 0.0727(8) Uiso 1.000000 R
H3a H 0.975(4) 0.768(2) 0.3081(19) 0.054(6) Uiso 1.000000 .
H15 H -0.325(4) 0.097(2) -0.289(2) 0.061(7) Uiso 1.000000 .
H10 H 0.234(3) 0.4558(19) 0.1063(19) 0.047(6) Uiso 1.000000 .
H11 H -0.049(3) 0.3403(19) 0.0650(19) 0.052(6) Uiso 1.000000 .
H7 H 0.465(3) 0.6660(19) 0.511(2) 0.053(6) Uiso 1.000000 .
H8 H 0.148(4) 0.531(2) 0.436(2) 0.057(6) Uiso 1.000000 .
H17 H -0.849(4) 0.003(2) -0.1648(19) 0.055(6) Uiso 1.000000 .
H20 H -0.712(4) 0.200(2) 0.232(2) 0.064(7) Uiso 1.000000 .

loop_
_atom_site_aniso_label
_atom_site_aniso_U_11
_atom_site_aniso_U_22
_atom_site_aniso_U_33
_atom_site_aniso_U_12
_atom_site_aniso_U_13
_atom_site_aniso_U_23
O2 0.0433(8) 0.0503(8) 0.0244(6) -0.0073(6) 0.0082(5) 0.0075(6)
N1 0.0388(9) 0.0473(9) 0.0306(8) -0.0027(7) 0.0062(6) 0.0089(7)
O3 0.0537(9) 0.0791(11) 0.0395(8) -0.0058(8) 0.0175(7) 0.0157(8)
O1 0.0522(9) 0.0770(11) 0.0386(8) -0.0118(7) 0.0137(7) 0.0164(7)
C10 0.0393(11) 0.0441(11) 0.0228(9) -0.0013(8) 0.0042(7) 0.0057(8)
F1 0.0913(11) 0.1103(12) 0.0357(7) -0.0169(9) -0.0109(7) 0.0245(8)
C6 0.0411(11) 0.0390(10) 0.0248(9) 0.0003(8) 0.0025(7) 0.0070(8)
C5 0.0392(10) 0.0387(10) 0.0262(9) 0.0028(8) 0.0072(7) 0.0116(8)
F3 0.1001(13) 0.1096(13) 0.0509(9) -0.0621(10) -0.0033(8) -0.0000(8)
C11 0.0395(11) 0.0409(10) 0.0328(10) 0.0020(8) 0.0091(8) 0.0128(8)
C13 0.0368(10) 0.0340(10) 0.0399(10) 0.0003(8) 0.0050(8) 0.0138(8)
C12 0.0358(10) 0.0383(10) 0.0353(10) 0.0018(8) 0.0094(7) 0.0134(8)
C18 0.0382(11) 0.0380(10) 0.0534(12) -0.0004(8) 0.0025(9) 0.0165(9)
C9 0.0370(10) 0.0412(10) 0.0302(9) 0.0035(8) 0.0072(7) 0.0108(8)
C4 0.0413(11) 0.0468(11) 0.0341(10) -0.0039(9) 0.0060(8) 0.0145(9)
C21 0.0427(12) 0.0461(11) 0.0420(11) 0.0044(9) 0.0139(9) 0.0161(9)
C8 0.0478(12) 0.0549(13) 0.0266(9) -0.0000(10) 0.0109(8) 0.0101(9)
F2 0.1160(14) 0.0736(10) 0.0614(10) 0.0046(9) 0.0175(9) -0.0232(8)
C7 0.0479(12) 0.0503(12) 0.0231(9) -0.0032(9) 0.0055(8) 0.0069(8)
C2 0.0448(11) 0.0397(10) 0.0299(9) -0.0011(8) 0.0003(8) 0.0087(8)
C14 0.0492(12) 0.0471(12) 0.0391(11) -0.0080(9) 0.0068(9) 0.0107(9)
C3 0.0423(12) 0.0479(12) 0.0374(11) -0.0087(9) 0.0027(8) 0.0126(9)
C19 0.0373(12) 0.0496(12) 0.0712(15) -0.0051(9) 0.0141(10) 0.0210(11)
C20 0.0460(13) 0.0541(13) 0.0614(14) 0.0030(10) 0.0236(11) 0.0248(11)
C1 0.0640(15) 0.0635(15) 0.0371(12) -0.0194(12) 0.0008(10) 0.0020(11)
C15 0.0675(16) 0.0532(13) 0.0406(12) -0.0061(11) 0.0058(10) 0.0093(10)
C17 0.0454(13) 0.0462(12) 0.0632(15) -0.0079(10) -0.0048(11) 0.0143(11)
C16 0.0679(16) 0.0520(13) 0.0441(13) -0.0097(11) -0.0095(11) 0.0039(11)

loop_
_atom_type_symbol
_atom_type_scat_dispersion_real
_atom_type_scat_dispersion_imag
_atom_type_scat_source
H 0.00000 0.00000 'International Tables Volume C Table 6.1.1.4 (pp. 500-502)'
C 0.00347 0.00161 'International Tables Volume C Table 6.1.1.4 (pp. 500-502)'
F 0.01794 0.01033 'International Tables Volume C Table 6.1.1.4 (pp. 500-502)'
O 0.01158 0.00611 'International Tables Volume C Table 6.1.1.4 (pp. 500-502)'
N 0.00653 0.00323 'International Tables Volume C Table 6.1.1.4 (pp. 500-502)'

loop_
_geom_angle_atom_site_label_1
_geom_angle_atom_site_label_2
_geom_angle_atom_site_label_3
_geom_angle
C4 O2 C5 122.13(14)
C9 N1 C11 125.47(16)
C21 O3 H3 109.5
C9 C10 C5 118.87(16)
H10 C10 C5 119.0(12)
H10 C10 C9 122.1(12)
C7 C6 C5 116.46(17)
C2 C6 C5 117.00(17)
C2 C6 C7 126.53(16)
C10 C5 O2 115.32(15)
C6 C5 O2 121.19(16)
C6 C5 C10 123.47(17)
C12 C11 N1 122.92(17)
H11 C11 N1 116.7(12)
H11 C11 C12 120.4(12)
C18 C13 C12 119.58(17)
C14 C13 C12 122.82(17)
C14 C13 C18 117.59(18)
C13 C12 C11 121.72(17)
C21 C12 C11 119.24(17)
C21 C12 C13 119.02(17)
C19 C18 C13 118.81(18)
C17 C18 C13 120.1(2)
C17 C18 C19 121.1(2)
C10 C9 N1 123.48(16)
C8 C9 N1 117.58(17)
C8 C9 C10 118.94(18)
O1 C4 O2 117.67(17)
C3 C4 O2 117.31(17)
C3 C4 O1 125.02(18)
C12 C21 O3 122.40(18)
C20 C21 O3 119.07(18)
C20 C21 C12 118.52(18)
C7 C8 C9 121.40(19)
H8 C8 C9 114.2(14)
H8 C8 C7 124.4(14)
C8 C7 C6 120.85(17)
H7 C7 C6 120.9(13)
H7 C7 C8 118.2(13)
C3 C2 C6 120.81(17)
C1 C2 C6 120.32(18)
C1 C2 C3 118.86(19)
H14 C14 C13 119.49(11)
C15 C14 C13 121.0(2)
C15 C14 H14 119.49(14)
C2 C3 C4 121.44(18)
H3a C3 C4 115.2(14)
H3a C3 C2 123.3(14)
H19 C19 C18 118.67(12)
C20 C19 C18 122.65(19)
C20 C19 H19 118.67(13)
C19 C20 C21 121.3(2)
H20 C20 C21 115.9(13)
H20 C20 C19 122.8(13)
F3 C1 F1 106.8(2)
F2 C1 F1 106.9(2)
F2 C1 F3 107.0(2)
C2 C1 F1 112.03(19)
C2 C1 F3 112.5(2)
C2 C1 F2 111.3(2)
C16 C15 C14 120.9(2)
H15 C15 C14 118.2(13)
H15 C15 C16 120.9(13)
C16 C17 C18 120.9(2)
H17 C17 C18 115.5(13)
H17 C17 C16 123.6(13)
C17 C16 C15 119.5(2)
H16 C16 C15 120.26(14)
H16 C16 C17 120.26(13)

loop_
_geom_bond_atom_site_label_1
_geom_bond_atom_site_label_2
_geom_bond_distance
O2 C5 1.379(2)
O2 C4 1.358(2)
N1 C11 1.334(2)
N1 C9 1.401(2)
O3 H3 0.8200
O3 C21 1.279(2)
O1 C4 1.207(2)
C10 C5 1.369(3)
C10 C9 1.390(3)
C10 H10 0.96(2)
F1 C1 1.329(3)
C6 C5 1.403(2)
C6 C7 1.406(3)
C6 C2 1.434(3)
F3 C1 1.326(3)
C11 C12 1.386(3)
C11 H11 1.00(2)
C13 C12 1.457(2)
C13 C18 1.408(3)
C13 C14 1.406(3)
C12 C21 1.446(3)
C18 C19 1.432(3)
C18 C17 1.405(3)
C9 C8 1.406(2)
C4 C3 1.448(3)
C21 C20 1.427(3)
C8 C7 1.361(3)
C8 H8 0.92(2)
F2 C1 1.321(3)
C7 H7 0.97(2)
C2 C3 1.339(3)
C2 C1 1.507(3)
C14 H14 0.9300
C14 C15 1.380(3)
C3 H3a 0.89(2)
C19 H19 0.9300
C19 C20 1.340(3)
C20 H20 1.01(2)
C15 C16 1.383(3)
C15 H15 1.01(2)
C17 C16 1.367(4)
C17 H17 0.97(2)
C16 H16 0.9300
